data_7713398
loop_
_publ_author_name
'Kouck&#xfd;, Filip'
'Kotek, Jan'
'C&#xed;sa&#x159;ov&#xe1;, Ivana'
'Havl&#xed;&#x10d;kov&#xe1;, Jana'
'Kub&#xed;&#x10d;ek, Vojt&#x11b;ch'
'Hermann, Petr'

_publ_section_title
;
 Transition metal complexes of cyclam with two
 2,2,2-trifluoroethylphosphinate pendant arms as probes for <sup>19</sup>F
 magnetic resonance imaging.
;
_journal_name_full 'Dalton transactions (Cambridge, England : 2003)'
_journal_paper_doi 10.1039/d3dt01420g
_journal_year 2023
_chemical_formula_moiety 'C16 H34 F6 N4 O4 P2, 2(Cl), 4(H2 O)'
_chemical_formula_sum 'C16 H42 Cl2 F6 N4 O8 P2'
_chemical_formula_weight 665.37
_space_group_crystal_system triclinic
_space_group_IT_number 2
_space_group_name_Hall '-P 1'
_space_group_name_H-M_alt 'P -1'
_atom_sites_solution_hydrogens mixed
_atom_sites_solution_primary direct
_atom_sites_solution_secondary difmap
_audit_creation_method SHELXL-2014/7
_audit_update_record
;
2023-05-10 deposited with the CCDC.	2023-06-16 downloaded from the CCDC.
;
_cell_angle_alpha 71.9230(10)
_cell_angle_beta 72.7220(10)
_cell_angle_gamma 69.5340(10)
_cell_formula_units_Z 1
_cell_length_a 7.5425(4)
_cell_length_b 9.9805(5)
_cell_length_c 11.3345(5)
_cell_measurement_reflns_used 9906
_cell_measurement_temperature 120(2)
_cell_measurement_theta_max 72.1076
_cell_measurement_theta_min 4.1981
_cell_volume 742.71(6)
_computing_cell_refinement 'SAINT V8.40B (Bruker Nano, Inc., 2019)'
_computing_data_collection 'Bruker Instrument Service vV6.2.15'
_computing_data_reduction 'SAINT V8.40B (Bruker Nano, Inc., 2019)'
_computing_molecular_graphics 'shelXle (C.B. Huebschle, rev 994)'
_computing_structure_refinement 'SHELXL-2014/7 (Sheldrick, 2014)'
_computing_structure_solution 'SHELXT 2018/2 (Sheldrick, 2018)'
_diffrn_ambient_temperature 120(2)
_diffrn_detector_area_resol_mean 7.3910
_diffrn_measured_fraction_theta_full 0.993
_diffrn_measured_fraction_theta_max 0.992
_diffrn_measurement_device_type 'Bruker D8 VENTURE'
_diffrn_measurement_method '\f and \w scans'
_diffrn_radiation_type CuK\a
_diffrn_radiation_wavelength 1.54178
_diffrn_reflns_av_R_equivalents 0.0278
_diffrn_reflns_av_unetI/netI 0.0229
_diffrn_reflns_Laue_measured_fraction_full 0.993
_diffrn_reflns_Laue_measured_fraction_max 0.992
_diffrn_reflns_limit_h_max 9
_diffrn_reflns_limit_h_min -9
_diffrn_reflns_limit_k_max 12
_diffrn_reflns_limit_k_min -10
_diffrn_reflns_limit_l_max 13
_diffrn_reflns_limit_l_min -13
_diffrn_reflns_number 14930
_diffrn_reflns_point_group_measured_fraction_full 0.993
_diffrn_reflns_point_group_measured_fraction_max 0.992
_diffrn_reflns_theta_full 67.679
_diffrn_reflns_theta_max 72.101
_diffrn_reflns_theta_min 4.198
_diffrn_source 'microfocus sealed tube'
_exptl_absorpt_coefficient_mu 3.745
_exptl_absorpt_correction_T_max 0.89
_exptl_absorpt_correction_T_min 0.63
_exptl_absorpt_correction_type multi-scan
_exptl_absorpt_process_details
;
SADABS-2016/2 - Bruker AXS area detector scaling and absorption correction
;
_exptl_crystal_colour colourless
_exptl_crystal_density_diffrn 1.488
_exptl_crystal_description plate
_exptl_crystal_F_000 348
_exptl_crystal_size_max 0.671
_exptl_crystal_size_mid 0.237
_exptl_crystal_size_min 0.032
_refine_diff_density_max 0.432
_refine_diff_density_min -0.266
_refine_diff_density_rms 0.048
_refine_ls_extinction_method none
_refine_ls_goodness_of_fit_ref 1.050
_refine_ls_hydrogen_treatment mixed
_refine_ls_matrix_type full
_refine_ls_number_parameters 200
_refine_ls_number_reflns 2900
_refine_ls_number_restraints 0
_refine_ls_restrained_S_all 1.050
_refine_ls_R_factor_all 0.0264
_refine_ls_R_factor_gt 0.0261
_refine_ls_shift/su_max 0.001
_refine_ls_shift/su_mean 0.000
_refine_ls_structure_factor_coef Fsqd
_refine_ls_weighting_details 'w=1/[\s^2^(Fo^2^)+(0.0362P)^2^+0.3717P] where P=(Fo^2^+2Fc^2^)/3'
_refine_ls_weighting_scheme calc
_refine_ls_wR_factor_gt 0.0698
_refine_ls_wR_factor_ref 0.0701
_reflns_Friedel_coverage 0.000
_reflns_number_gt 2854
_reflns_number_total 2900
_reflns_threshold_expression 'I > 2\s(I)'
_cod_data_source_file d3dt01420g2.cif
_cod_data_source_block 2p6f_hcl
_cod_depositor_comments
;
The following automatic conversions were performed:

data item '_exptl_absorpt_correction_type' value 'Multi-Scan' was
changed to 'multi-scan' in accordance with the
/home/data/users/saulius/crontab/automatic-downloads/rss-feeds/RSC/lib/dictionaries/cif_core.dic
dictionary named 'cif_core.dic' version 2.4.2 last updated on
2011-04-26.

Automatic conversion script
Id: cif_fix_values 8170 2020-07-09 18:12:32Z antanas 
;
_cod_database_code 7713398
_shelx_shelxl_version_number 2014/7
_shelx_space_group_comment
;
The symmetry employed for this shelxl refinement is uniquely defined
by the following loop, which should always be used as a source of
symmetry information in preference to the above space-group names.
They are only intended as comments.
;
_shelx_estimated_absorpt_t_min 0.188
_shelx_estimated_absorpt_t_max 0.890

loop_
_space_group_symop_operation_xyz
'x, y, z'
'-x, -y, -z'

loop_
_atom_site_label
_atom_site_type_symbol
_atom_site_fract_x
_atom_site_fract_y
_atom_site_fract_z
_atom_site_U_iso_or_equiv
_atom_site_adp_type
_atom_site_occupancy
_atom_site_site_symmetry_order
_atom_site_calc_flag
_atom_site_refinement_flags_posn
_atom_site_refinement_flags_adp
_atom_site_refinement_flags_occupancy
_atom_site_disorder_assembly
_atom_site_disorder_group
N1 N 0.49045(14) 0.66165(11) 0.61175(10) 0.0116(2) Uani 1 1 d . . . . .
H1 H 0.468(2) 0.6257(18) 0.5594(16) 0.016(4) Uiso 1 1 d . . . . .
C2 C 0.67913(17) 0.69897(13) 0.55196(12) 0.0137(2) Uani 1 1 d . . . . .
H21 H 0.7827 0.6091 0.5348 0.016 Uiso 1 1 calc R U . . .
H22 H 0.7135 0.7347 0.6121 0.016 Uiso 1 1 calc R U . . .
C3 C 0.66779(18) 0.81596(15) 0.42849(13) 0.0189(3) Uani 1 1 d . . . . .
H31 H 0.6602 0.7738 0.3623 0.023 Uiso 1 1 calc R U . . .
H32 H 0.5494 0.8985 0.4414 0.023 Uiso 1 1 calc R U . . .
N4 N 0.84157(15) 0.87103(12) 0.38583(10) 0.0122(2) Uani 1 1 d . . . . .
H41 H 0.945(3) 0.792(2) 0.3688(18) 0.030(5) Uiso 1 1 d . . . . .
H42 H 0.853(2) 0.9007(19) 0.4465(17) 0.021(4) Uiso 1 1 d . . . . .
C5 C 0.83860(17) 0.98993(13) 0.26539(11) 0.0133(2) Uani 1 1 d . . . . .
H51 H 0.8294 0.9509 0.1977 0.016 Uiso 1 1 calc R U . . .
H52 H 0.9628 1.0149 0.2390 0.016 Uiso 1 1 calc R U . . .
C6 C 0.67326(17) 1.13008(13) 0.27623(12) 0.0135(2) Uani 1 1 d . . . . .
H61 H 0.6744 1.1977 0.1912 0.016 Uiso 1 1 calc R U . . .
H62 H 0.5488 1.1052 0.3048 0.016 Uiso 1 1 calc R U . . .
C7 C 0.68509(17) 1.20860(13) 0.36795(11) 0.0123(2) Uani 1 1 d . . . . .
H71 H 0.6979 1.1381 0.4507 0.015 Uiso 1 1 calc R U . . .
H72 H 0.8025 1.2432 0.3345 0.015 Uiso 1 1 calc R U . . .
C8 C 0.50795(18) 0.54522(13) 0.73271(11) 0.0138(2) Uani 1 1 d . . . . .
H81 H 0.3776 0.5374 0.7810 0.017 Uiso 1 1 calc R U . . .
H82 H 0.5664 0.5730 0.7858 0.017 Uiso 1 1 calc R U . . .
P1 P 0.65920(4) 0.36658(3) 0.69763(3) 0.01174(10) Uani 1 1 d . . . . .
O11 O 0.86495(12) 0.34366(10) 0.70323(8) 0.01604(19) Uani 1 1 d . . . . .
O12 O 0.62220(14) 0.36470(10) 0.57603(9) 0.0195(2) Uani 1 1 d . . . . .
C9 C 0.55686(19) 0.23300(14) 0.82396(12) 0.0164(3) Uani 1 1 d . . . . .
H91 H 0.4149 0.2651 0.8314 0.020 Uiso 1 1 calc R U . . .
H92 H 0.6078 0.1377 0.7989 0.020 Uiso 1 1 calc R U . . .
C10 C 0.5962(2) 0.20892(15) 0.95164(13) 0.0203(3) Uani 1 1 d . . . . .
F101 F 0.55257(15) 0.33667(9) 0.98603(8) 0.0307(2) Uani 1 1 d . . . . .
F102 F 0.78152(13) 0.13968(11) 0.95843(8) 0.0337(2) Uani 1 1 d . . . . .
F103 F 0.49105(15) 0.12875(10) 1.04402(8) 0.0336(2) Uani 1 1 d . . . . .
Cl1 Cl 0.19701(4) 1.06088(3) 0.34737(3) 0.01594(10) Uani 1 1 d . . . . .
O1W O 1.07425(17) 0.38791(15) 0.85335(12) 0.0327(3) Uani 1 1 d . . . . .
H11W H 1.012(4) 0.372(3) 0.822(2) 0.049(7) Uiso 1 1 d . . . . .
H12W H 1.039(6) 0.484(5) 0.851(4) 0.124(14) Uiso 1 1 d . . . . .
O2W O 0.9842(2) 0.67551(15) 0.87816(14) 0.0360(3) Uani 1 1 d . . . . .
H21W H 0.910(4) 0.744(3) 0.840(3) 0.060(8) Uiso 1 1 d . . . . .
H22W H 0.945(4) 0.683(3) 0.943(3) 0.069(10) Uiso 1 1 d . . . . .

loop_
_atom_site_aniso_label
_atom_site_aniso_U_11
_atom_site_aniso_U_22
_atom_site_aniso_U_33
_atom_site_aniso_U_23
_atom_site_aniso_U_13
_atom_site_aniso_U_12
N1 0.0114(5) 0.0105(5) 0.0124(5) -0.0036(4) -0.0043(4) -0.0001(4)
C2 0.0108(5) 0.0131(6) 0.0155(6) -0.0034(5) -0.0035(4) -0.0006(4)
C3 0.0136(6) 0.0228(7) 0.0187(6) 0.0021(5) -0.0060(5) -0.0068(5)
N4 0.0105(5) 0.0119(5) 0.0140(5) -0.0043(4) -0.0042(4) -0.0002(4)
C5 0.0124(6) 0.0129(6) 0.0134(6) -0.0040(5) -0.0020(4) -0.0017(5)
C6 0.0136(6) 0.0118(6) 0.0146(6) -0.0040(4) -0.0052(4) -0.0002(5)
C7 0.0102(5) 0.0111(5) 0.0140(6) -0.0040(4) -0.0042(4) 0.0015(4)
C8 0.0154(6) 0.0111(6) 0.0120(6) -0.0025(5) -0.0038(4) 0.0003(5)
P1 0.01300(17) 0.00996(16) 0.01112(16) -0.00327(11) -0.00471(11) 0.00064(11)
O11 0.0132(4) 0.0148(4) 0.0184(4) -0.0054(3) -0.0048(3) 0.0005(3)
O12 0.0273(5) 0.0162(5) 0.0154(4) -0.0049(3) -0.0108(4) -0.0001(4)
C9 0.0189(6) 0.0141(6) 0.0157(6) -0.0034(5) -0.0044(5) -0.0035(5)
C10 0.0262(7) 0.0166(6) 0.0151(6) -0.0019(5) -0.0034(5) -0.0048(5)
F101 0.0536(6) 0.0213(4) 0.0192(4) -0.0067(3) -0.0115(4) -0.0084(4)
F102 0.0302(5) 0.0407(5) 0.0211(4) -0.0017(4) -0.0134(4) 0.0027(4)
F103 0.0486(6) 0.0319(5) 0.0174(4) 0.0007(3) 0.0003(4) -0.0197(4)
Cl1 0.01487(16) 0.01803(16) 0.01604(16) -0.00523(11) -0.00592(11) -0.00268(11)
O1W 0.0265(6) 0.0417(7) 0.0346(6) -0.0126(5) -0.0134(5) -0.0064(5)
O2W 0.0402(7) 0.0336(7) 0.0285(7) 0.0043(5) -0.0113(6) -0.0101(5)

loop_
_atom_type_symbol
_atom_type_description
_atom_type_scat_dispersion_real
_atom_type_scat_dispersion_imag
_atom_type_scat_source
C C 0.0181 0.0091 'International Tables Vol C Tables 4.2.6.8 and 6.1.1.4'
H H 0.0000 0.0000 'International Tables Vol C Tables 4.2.6.8 and 6.1.1.4'
Cl Cl 0.3639 0.7018 'International Tables Vol C Tables 4.2.6.8 and 6.1.1.4'
F F 0.0727 0.0534 'International Tables Vol C Tables 4.2.6.8 and 6.1.1.4'
N N 0.0311 0.0180 'International Tables Vol C Tables 4.2.6.8 and 6.1.1.4'
O O 0.0492 0.0322 'International Tables Vol C Tables 4.2.6.8 and 6.1.1.4'
P P 0.2955 0.4335 'International Tables Vol C Tables 4.2.6.8 and 6.1.1.4'

loop_
_geom_angle_atom_site_label_1
_geom_angle_atom_site_label_2
_geom_angle_atom_site_label_3
_geom_angle
_geom_angle_site_symmetry_1
_geom_angle_site_symmetry_3
_geom_angle_publ_flag
C8 N1 C2 110.16(9) . . ?
C8 N1 C7 111.37(9) . 2_676 ?
C2 N1 C7 115.16(9) . 2_676 ?
C8 N1 H1 107.9(11) . . ?
C2 N1 H1 107.3(11) . . ?
C7 N1 H1 104.5(11) 2_676 . ?
N1 C2 C3 111.78(10) . . ?
N1 C2 H21 109.3 . . ?
C3 C2 H21 109.3 . . ?
N1 C2 H22 109.3 . . ?
C3 C2 H22 109.3 . . ?
H21 C2 H22 107.9 . . ?
N4 C3 C2 110.10(10) . . ?
N4 C3 H31 109.6 . . ?
C2 C3 H31 109.6 . . ?
N4 C3 H32 109.6 . . ?
C2 C3 H32 109.6 . . ?
H31 C3 H32 108.2 . . ?
C3 N4 C5 113.21(9) . . ?
C3 N4 H41 105.8(12) . . ?
C5 N4 H41 107.3(12) . . ?
C3 N4 H42 109.3(11) . . ?
C5 N4 H42 111.0(11) . . ?
H41 N4 H42 110.1(16) . . ?
N4 C5 C6 114.44(10) . . ?
N4 C5 H51 108.7 . . ?
C6 C5 H51 108.7 . . ?
N4 C5 H52 108.7 . . ?
C6 C5 H52 108.7 . . ?
H51 C5 H52 107.6 . . ?
C7 C6 C5 113.22(10) . . ?
C7 C6 H61 108.9 . . ?
C5 C6 H61 108.9 . . ?
C7 C6 H62 108.9 . . ?
C5 C6 H62 108.9 . . ?
H61 C6 H62 107.7 . . ?
N1 C7 C6 112.62(10) 2_676 . ?
N1 C7 H71 109.1 2_676 . ?
C6 C7 H71 109.1 . . ?
N1 C7 H72 109.1 2_676 . ?
C6 C7 H72 109.1 . . ?
H71 C7 H72 107.8 . . ?
N1 C8 P1 110.43(8) . . ?
N1 C8 H81 109.6 . . ?
P1 C8 H81 109.6 . . ?
N1 C8 H82 109.6 . . ?
P1 C8 H82 109.6 . . ?
H81 C8 H82 108.1 . . ?
O12 P1 O11 117.79(5) . . ?
O12 P1 C9 108.02(6) . . ?
O11 P1 C9 110.24(6) . . ?
O12 P1 C8 106.08(5) . . ?
O11 P1 C8 109.53(5) . . ?
C9 P1 C8 104.29(6) . . ?
C10 C9 P1 115.76(9) . . ?
C10 C9 H91 108.3 . . ?
P1 C9 H91 108.3 . . ?
C10 C9 H92 108.3 . . ?
P1 C9 H92 108.3 . . ?
H91 C9 H92 107.4 . . ?
F102 C10 F103 106.23(11) . . ?
F102 C10 F101 106.27(12) . . ?
F103 C10 F101 105.69(11) . . ?
F102 C10 C9 113.41(11) . . ?
F103 C10 C9 112.64(12) . . ?
F101 C10 C9 112.03(11) . . ?
H11W O1W H12W 110(3) . . ?
H21W O2W H22W 102(3) . . ?

loop_
_geom_bond_atom_site_label_1
_geom_bond_atom_site_label_2
_geom_bond_distance
_geom_bond_site_symmetry_2
_geom_bond_publ_flag
N1 C8 1.5030(15) . ?
N1 C2 1.5048(15) . ?
N1 C7 1.5126(15) 2_676 ?
N1 H1 0.863(18) . ?
C2 C3 1.5220(17) . ?
C2 H21 0.9900 . ?
C2 H22 0.9900 . ?
C3 N4 1.4887(16) . ?
C3 H31 0.9900 . ?
C3 H32 0.9900 . ?
N4 C5 1.5055(15) . ?
N4 H41 0.92(2) . ?
N4 H42 0.865(19) . ?
C5 C6 1.5241(16) . ?
C5 H51 0.9900 . ?
C5 H52 0.9900 . ?
C6 C7 1.5206(16) . ?
C6 H61 0.9900 . ?
C6 H62 0.9900 . ?
C7 N1 1.5126(15) 2_676 ?
C7 H71 0.9900 . ?
C7 H72 0.9900 . ?
C8 P1 1.8402(12) . ?
C8 H81 0.9900 . ?
C8 H82 0.9900 . ?
P1 O12 1.4920(9) . ?
P1 O11 1.5053(9) . ?
P1 C9 1.8172(13) . ?
C9 C10 1.4931(18) . ?
C9 H91 0.9900 . ?
C9 H92 0.9900 . ?
C10 F102 1.3392(17) . ?
C10 F103 1.3400(16) . ?
C10 F101 1.3509(16) . ?
O1W H11W 0.75(3) . ?
O1W H12W 0.89(4) . ?
O2W H21W 0.81(3) . ?
O2W H22W 0.72(3) . ?
